data_7154568
loop_
_publ_author_name
'Le Gal, Y.'
'Ameline, D.'
'Bellec, N.'
'Vacher, A.'
'Roisnel, T.'
'Dorcet, V.'
'Jeannin, O.'
'Lorcy, D.'

_publ_section_title
;
 Efficient routes towards a series of 5,5'-bithiazolidinylidenes as
 \p-electron acceptors.
;
_journal_issue 31
_journal_name_full 'Organic &amp; biomolecular chemistry'
_journal_page_first 8479
_journal_page_last 8486
_journal_paper_doi 10.1039/c5ob01169h
_journal_volume 13
_journal_year 2015
_chemical_absolute_configuration ad
_chemical_compound_source 'synthesis as described'
_chemical_formula_moiety 'C15 H15 N1 S4 Ti1'
_chemical_formula_sum 'C15 H15 N S4 Ti'
_chemical_formula_weight 385.42
_chemical_name_systematic
;
 ?
;
_space_group_IT_number 33
_symmetry_cell_setting orthorhombic
_symmetry_Int_Tables_number 33
_symmetry_space_group_name_Hall 'P 2c -2n'
_symmetry_space_group_name_H-M 'P n a 21'
_atom_sites_solution_hydrogens geom
_atom_sites_solution_primary direct
_atom_sites_solution_secondary difmap
_audit_conform_dict_location ftp://ftp.iucr.org/pub/cif_core.dic
_audit_conform_dict_name cif_core.dic
_audit_conform_dict_version 2.3
_audit_creation_date 2014-02-28T15:36:16-00:00
_audit_creation_method 'WinGX routine CIF_UPDATE'
_audit_update_record
;
2015-06-08 deposited with the CCDC.
2015-07-02 downloaded from the CCDC.
;
_cell_angle_alpha 90
_cell_angle_beta 90
_cell_angle_gamma 90
_cell_formula_units_Z 4
_cell_length_a 9.8293(5)
_cell_length_b 10.1390(5)
_cell_length_c 15.9153(7)
_cell_measurement_reflns_used 2874
_cell_measurement_temperature 150(2)
_cell_measurement_theta_max 27.46
_cell_measurement_theta_min 2.38
_cell_measurement_wavelength 0.71073
_cell_volume 1586.11(13)
_computing_cell_refinement 'Bruker APEX2 (Bruker, 2006)'
_computing_data_collection 'Bruker APEX2 (Bruker, 2006)'
_computing_data_reduction 'Bruker APEX2 (Bruker, 2006)'
_computing_molecular_graphics 'Ortep-3 for Windows (Farrugia, 1997)'
_computing_publication_material
;
           WinGX publication routines (Farrugia, 2012),
           CRYSCAL (T. Roisnel, local program)
;
_computing_structure_refinement 'SHELXL-97 (Sheldrick, 1997)'
_computing_structure_solution 'SIR97 (Altomare et al., 1999)'
_diffrn_ambient_temperature 150(2)
_diffrn_detector 'CCD plate'
_diffrn_measured_fraction_theta_full 0.991
_diffrn_measured_fraction_theta_max 0.991
_diffrn_measurement_device_type 'APEXII, Bruker-AXS'
_diffrn_measurement_method 'CCD rotation images, thin slices'
_diffrn_radiation_monochromator graphite
_diffrn_radiation_probe x-ray
_diffrn_radiation_type MoK\a
_diffrn_radiation_wavelength 0.71073
_diffrn_reflns_av_R_equivalents 0.0347
_diffrn_reflns_av_unetI/netI 0.0445
_diffrn_reflns_limit_h_max 12
_diffrn_reflns_limit_h_min -12
_diffrn_reflns_limit_k_max 13
_diffrn_reflns_limit_k_min -9
_diffrn_reflns_limit_l_max 12
_diffrn_reflns_limit_l_min -20
_diffrn_reflns_number 6413
_diffrn_reflns_theta_full 27.48
_diffrn_reflns_theta_max 27.48
_diffrn_reflns_theta_min 3.16
_exptl_absorpt_coefficient_mu 1.057
_exptl_absorpt_correction_T_max 0.853
_exptl_absorpt_correction_T_min 0.714
_exptl_absorpt_correction_type multi-scan
_exptl_absorpt_process_details
;
  [Sheldrick, G.M. (2002). SADABS Bruker AXS Inc., Madison, Wisconsin, USA]
;
_exptl_crystal_colour black
_exptl_crystal_density_diffrn 1.614
_exptl_crystal_density_method 'not measured'
_exptl_crystal_description prism
_exptl_crystal_F_000 792
_exptl_crystal_size_max 0.55
_exptl_crystal_size_mid 0.5
_exptl_crystal_size_min 0.15
_refine_diff_density_max 0.241
_refine_diff_density_min -0.271
_refine_diff_density_rms 0.058
_refine_ls_abs_structure_details 'Flack H D (1983), Acta Cryst. A39, 876-881'
_refine_ls_abs_structure_Flack -0.02(3)
_refine_ls_extinction_method none
_refine_ls_goodness_of_fit_ref 0.722
_refine_ls_hydrogen_treatment constr
_refine_ls_matrix_type full
_refine_ls_number_parameters 191
_refine_ls_number_reflns 2792
_refine_ls_number_restraints 1
_refine_ls_restrained_S_all 0.722
_refine_ls_R_factor_all 0.0271
_refine_ls_R_factor_gt 0.0259
_refine_ls_shift/su_max 0.025
_refine_ls_shift/su_mean 0.003
_refine_ls_structure_factor_coef Fsqd
_refine_ls_weighting_details 'calc w=1/[\s^2^(Fo^2^)+(0.0588P)^2^+0.8588P] where P=(Fo^2^+2Fc^2^)/3'
_refine_ls_weighting_scheme calc
_refine_ls_wR_factor_gt 0.0663
_refine_ls_wR_factor_ref 0.0676
_reflns_number_gt 2692
_reflns_number_total 2792
_reflns_threshold_expression >2sigma(I)
_cod_data_source_file c5ob01169h2.cif
_cod_data_source_block compound5a
_cod_depositor_comments 'Adding full bibliography for 7154565--7154571.cif.'
_cod_database_code 7154568

loop_
_symmetry_equiv_pos_as_xyz
'x, y, z'
'-x, -y, z+1/2'
'-x+1/2, y+1/2, z+1/2'
'x+1/2, -y+1/2, z'

loop_
_atom_site_label
_atom_site_type_symbol
_atom_site_fract_x
_atom_site_fract_y
_atom_site_fract_z
_atom_site_U_iso_or_equiv
_atom_site_adp_type
_atom_site_occupancy
_atom_site_symmetry_multiplicity
_atom_site_calc_flag
_atom_site_refinement_flags
C1 C 0.5442(3) 0.9309(3) 0.41850(19) 0.0201(6) Uani 1 1 d .
H1 H 0.6382 0.9525 0.4214 0.024 Uiso 1 1 calc R
C2 C 0.4342(3) 1.0183(3) 0.43466(19) 0.0215(6) Uani 1 1 d .
H2 H 0.4419 1.1086 0.4497 0.026 Uiso 1 1 calc R
C3 C 0.3122(3) 0.9478(3) 0.42452(18) 0.0231(6) Uani 1 1 d .
H3 H 0.223 0.9822 0.4316 0.028 Uiso 1 1 calc R
C4 C 0.3452(3) 0.8181(3) 0.40213(18) 0.0237(6) Uani 1 1 d .
H4 H 0.2819 0.7491 0.3918 0.028 Uiso 1 1 calc R
C5 C 0.4896(3) 0.8066(3) 0.39740(18) 0.0221(6) Uani 1 1 d .
H5 H 0.5396 0.7298 0.3828 0.026 Uiso 1 1 calc R
C6 C 0.6424(3) 1.0300(3) 0.2505(2) 0.0268(7) Uani 1 1 d .
H6 H 0.7195 0.9848 0.2722 0.032 Uiso 1 1 calc R
C7 C 0.5770(3) 1.1389(3) 0.2882(2) 0.0261(6) Uani 1 1 d .
H7 H 0.6037 1.1818 0.3386 0.031 Uiso 1 1 calc R
C8 C 0.4655(3) 1.1722(3) 0.23779(19) 0.0255(6) Uani 1 1 d .
H8 H 0.4012 1.2399 0.2491 0.031 Uiso 1 1 calc R
C9 C 0.4651(3) 1.0881(3) 0.1676(2) 0.0238(6) Uani 1 1 d .
H9 H 0.4017 1.0906 0.1226 0.029 Uiso 1 1 calc R
C10 C 0.5739(3) 1.0000(3) 0.1755(2) 0.0257(7) Uani 1 1 d .
H10 H 0.5972 0.9322 0.1369 0.031 Uiso 1 1 calc R
C11 C 0.2051(2) 0.9317(3) 0.15798(17) 0.0147(5) Uani 1 1 d .
C12 C 0.2906(3) 0.8268(3) 0.14135(18) 0.0178(5) Uani 1 1 d .
C13 C 0.1569(2) 0.9037(3) 0.01532(17) 0.0166(5) Uani 1 1 d .
C14 C 0.0511(2) 1.0956(3) 0.08528(18) 0.0162(5) Uani 1 1 d .
H14A H 0.0538 1.1358 0.0286 0.019 Uiso 1 1 calc R
H14B H 0.0885 1.1605 0.1256 0.019 Uiso 1 1 calc R
C15 C -0.0952(3) 1.0658(3) 0.1083(2) 0.0202(6) Uani 1 1 d .
H15A H -0.131 0.9977 0.0706 0.03 Uiso 1 1 calc R
H15B H -0.1499 1.1461 0.1028 0.03 Uiso 1 1 calc R
H15C H -0.0993 1.0342 0.1665 0.03 Uiso 1 1 calc R
N1 N 0.1370(2) 0.9757(2) 0.08594(15) 0.0147(4) Uani 1 1 d .
S1 S 0.18390(6) 1.00008(7) 0.25611(5) 0.01773(13) Uani 1 1 d .
S2 S 0.39439(7) 0.75276(7) 0.21448(5) 0.02045(15) Uani 1 1 d .
S3 S 0.27752(6) 0.78195(6) 0.03596(4) 0.01956(15) Uani 1 1 d .
S4 S 0.08435(7) 0.92480(8) -0.07859(5) 0.02189(16) Uani 1 1 d .
Ti1 Ti 0.42269(4) 0.95794(4) 0.29136(3) 0.01250(11) Uani 1 1 d .

loop_
_atom_site_aniso_label
_atom_site_aniso_U_11
_atom_site_aniso_U_22
_atom_site_aniso_U_33
_atom_site_aniso_U_23
_atom_site_aniso_U_13
_atom_site_aniso_U_12
C1 0.0164(12) 0.0248(14) 0.0190(14) 0.0033(12) -0.0024(11) -0.0003(11)
C2 0.0256(14) 0.0278(15) 0.0112(14) 0.0000(12) 0.0001(10) 0.0023(11)
C3 0.0166(12) 0.0408(18) 0.0118(12) 0.0037(13) 0.0043(10) 0.0025(11)
C4 0.0205(13) 0.0289(15) 0.0216(15) 0.0137(13) -0.0024(11) -0.0085(11)
C5 0.0227(13) 0.0211(14) 0.0225(15) 0.0091(12) -0.0046(11) 0.0003(11)
C6 0.0154(12) 0.0354(17) 0.0295(17) 0.0056(15) 0.0046(12) -0.0045(11)
C7 0.0330(14) 0.0224(13) 0.0230(15) -0.0020(15) 0.0031(12) -0.0150(11)
C8 0.0337(15) 0.0155(13) 0.0273(17) 0.0038(12) 0.0067(12) -0.0050(12)
C9 0.0260(13) 0.0289(15) 0.0163(14) 0.0057(12) 0.0013(11) -0.0113(12)
C10 0.0290(15) 0.0278(16) 0.0203(16) -0.0016(14) 0.0120(12) -0.0050(11)
C11 0.0142(10) 0.0138(12) 0.0163(13) 0.0004(10) -0.0016(9) 0.0001(9)
C12 0.0164(11) 0.0164(13) 0.0205(13) -0.0033(11) -0.0001(10) 0.0000(9)
C13 0.0166(11) 0.0158(12) 0.0174(14) -0.0002(11) 0.0022(10) -0.0033(10)
C14 0.0166(11) 0.0158(12) 0.0162(14) 0.0009(11) 0.0020(10) 0.0025(10)
C15 0.0167(12) 0.0196(14) 0.0242(16) -0.0013(12) -0.0020(11) 0.0024(10)
N1 0.0164(10) 0.0147(10) 0.0131(11) -0.0004(9) 0.0018(9) 0.0011(8)
S1 0.0157(3) 0.0230(3) 0.0145(3) -0.0015(3) 0.0005(3) 0.0050(2)
S2 0.0212(3) 0.0133(3) 0.0269(4) -0.0021(3) -0.0069(3) 0.0030(2)
S3 0.0207(3) 0.0170(3) 0.0210(3) -0.0065(3) -0.0009(3) 0.0033(2)
S4 0.0242(3) 0.0269(4) 0.0146(3) -0.0023(3) -0.0008(3) 0.0002(3)
Ti1 0.01249(18) 0.0121(2) 0.0129(2) 0.0005(2) 0.00139(17) -0.00006(15)

loop_
_atom_type_symbol
_atom_type_description
_atom_type_scat_dispersion_real
_atom_type_scat_dispersion_imag
_atom_type_scat_source
C C 0.0033 0.0016 'International Tables Vol C Tables 4.2.6.8 and 6.1.1.4'
H H 0 0 'International Tables Vol C Tables 4.2.6.8 and 6.1.1.4'
N N 0.0061 0.0033 'International Tables Vol C Tables 4.2.6.8 and 6.1.1.4'
S S 0.1246 0.1234 'International Tables Vol C Tables 4.2.6.8 and 6.1.1.4'
Ti Ti 0.2776 0.4457 'International Tables Vol C Tables 4.2.6.8 and 6.1.1.4'

loop_
_geom_angle_atom_site_label_1
_geom_angle_atom_site_label_2
_geom_angle_atom_site_label_3
_geom_angle
C5 C1 C2 108.1(2)
C5 C1 Ti1 73.00(16)
C2 C1 Ti1 72.45(16)
C5 C1 H1 126
C2 C1 H1 126
Ti1 C1 H1 120.4
C3 C2 C1 108.2(3)
C3 C2 Ti1 73.55(17)
C1 C2 Ti1 72.58(17)
C3 C2 H2 125.9
C1 C2 H2 125.9
Ti1 C2 H2 119.8
C4 C3 C2 108.0(2)
C4 C3 Ti1 73.07(16)
C2 C3 Ti1 72.01(16)
C4 C3 H3 126
C2 C3 H3 126
Ti1 C3 H3 120.7
C3 C4 C5 108.7(2)
C3 C4 Ti1 72.77(15)
C5 C4 Ti1 72.04(15)
C3 C4 H4 125.7
C5 C4 H4 125.7
Ti1 C4 H4 121.2
C1 C5 C4 107.1(2)
C1 C5 Ti1 72.38(16)
C4 C5 Ti1 73.09(15)
C1 C5 H5 126.5
C4 C5 H5 126.5
Ti1 C5 H5 120
C10 C6 C7 108.1(3)
C10 C6 Ti1 74.30(16)
C7 C6 Ti1 73.10(15)
C10 C6 H6 125.9
C7 C6 H6 125.9
Ti1 C6 H6 118.6
C8 C7 C6 107.6(3)
C8 C7 Ti1 72.51(15)
C6 C7 Ti1 72.33(15)
C8 C7 H7 126.2
C6 C7 H7 126.2
Ti1 C7 H7 120.8
C9 C8 C7 108.1(3)
C9 C8 Ti1 74.29(16)
C7 C8 Ti1 73.24(16)
C9 C8 H8 125.9
C7 C8 H8 125.9
Ti1 C8 H8 118.4
C8 C9 C10 108.3(3)
C8 C9 Ti1 71.51(17)
C10 C9 Ti1 73.10(17)
C8 C9 H9 125.8
C10 C9 H9 125.8
Ti1 C9 H9 121.3
C6 C10 C9 107.8(3)
C6 C10 Ti1 71.50(17)
C9 C10 Ti1 73.12(17)
C6 C10 H10 126.1
C9 C10 H10 126.1
Ti1 C10 H10 121
C12 C11 N1 112.3(2)
C12 C11 S1 123.9(2)
N1 C11 S1 123.83(19)
C11 C12 S2 124.6(2)
C11 C12 S3 109.9(2)
S2 C12 S3 125.55(16)
N1 C13 S4 127.7(2)
N1 C13 S3 108.89(19)
S4 C13 S3 123.38(16)
N1 C14 C15 112.1(2)
N1 C14 H14A 109.2
C15 C14 H14A 109.2
N1 C14 H14B 109.2
C15 C14 H14B 109.2
H14A C14 H14B 107.9
C14 C15 H15A 109.5
C14 C15 H15B 109.5
H15A C15 H15B 109.5
C14 C15 H15C 109.5
H15A C15 H15C 109.5
H15B C15 H15C 109.5
C13 N1 C11 116.0(2)
C13 N1 C14 121.3(2)
C11 N1 C14 122.7(2)
C11 S1 Ti1 91.23(8)
C12 S2 Ti1 92.01(10)
C12 S3 C13 92.69(13)
C1 Ti1 C2 34.97(10)
C1 Ti1 C8 108.91(10)
C2 Ti1 C8 95.81(11)
C1 Ti1 C5 34.62(10)
C2 Ti1 C5 57.87(11)
C8 Ti1 C5 142.99(10)
C1 Ti1 C6 79.05(11)
C2 Ti1 C6 98.11(12)
C8 Ti1 C6 57.16(10)
C5 Ti1 C6 98.13(11)
C1 Ti1 C3 57.64(10)
C2 Ti1 C3 34.44(10)
C8 Ti1 C3 116.10(11)
C5 Ti1 C3 57.76(10)
C6 Ti1 C3 132.24(11)
C1 Ti1 C7 77.63(11)
C2 Ti1 C7 77.91(11)
C8 Ti1 C7 34.25(11)
C5 Ti1 C7 109.68(11)
C6 Ti1 C7 34.57(11)
C3 Ti1 C7 110.02(11)
C1 Ti1 C4 57.37(10)
C2 Ti1 C4 57.09(11)
C8 Ti1 C4 150.03(11)
C5 Ti1 C4 34.87(9)
C6 Ti1 C4 132.54(11)
C3 Ti1 C4 34.16(11)
C7 Ti1 C4 132.60(11)
C1 Ti1 C9 132.53(10)
C2 Ti1 C9 129.73(11)
C8 Ti1 C9 34.19(10)
C5 Ti1 C9 152.63(10)
C6 Ti1 C9 56.58(11)
C3 Ti1 C9 146.09(11)
C7 Ti1 C9 56.62(11)
C4 Ti1 C9 170.09(10)
C1 Ti1 C10 111.36(11)
C2 Ti1 C10 131.60(11)
C8 Ti1 C10 56.80(11)
C5 Ti1 C10 119.23(11)
C6 Ti1 C10 34.19(11)
C3 Ti1 C10 166.03(11)
C7 Ti1 C10 56.89(11)
C4 Ti1 C10 150.26(11)
C9 Ti1 C10 33.78(11)
C1 Ti1 S2 112.92(7)
C2 Ti1 S2 135.48(8)
C8 Ti1 S2 128.59(8)
C5 Ti1 S2 80.58(8)
C6 Ti1 S2 103.30(8)
C3 Ti1 S2 111.02(8)
C7 Ti1 S2 136.23(8)
C4 Ti1 S2 80.02(8)
C9 Ti1 S2 94.43(8)
C10 Ti1 S2 80.59(8)
C1 Ti1 S1 134.40(7)
C2 Ti1 S1 102.81(7)
C8 Ti1 S1 85.86(8)
C5 Ti1 S1 122.74(7)
C6 Ti1 S1 139.12(8)
C3 Ti1 S1 76.97(7)
C7 Ti1 S1 118.09(8)
C4 Ti1 S1 88.10(7)
C9 Ti1 S1 83.27(7)
C10 Ti1 S1 112.64(8)
S2 Ti1 S1 85.66(3)

loop_
_geom_bond_atom_site_label_1
_geom_bond_atom_site_label_2
_geom_bond_distance
C1 C5 1.410(4)
C1 C2 1.421(4)
C1 Ti1 2.366(3)
C1 H1 0.95
C2 C3 1.406(4)
C2 Ti1 2.364(3)
C2 H2 0.95
C3 C4 1.401(4)
C3 Ti1 2.384(3)
C3 H3 0.95
C4 C5 1.427(4)
C4 Ti1 2.387(3)
C4 H4 0.95
C5 Ti1 2.374(3)
C5 H5 0.95
C6 C10 1.405(5)
C6 C7 1.412(4)
C6 Ti1 2.371(3)
C6 H6 0.95
C7 C8 1.399(4)
C7 Ti1 2.381(3)
C7 H7 0.95
C8 C9 1.405(4)
C8 Ti1 2.371(3)
C8 H8 0.95
C9 C10 1.399(4)
C9 Ti1 2.407(3)
C9 H9 0.95
C10 Ti1 2.407(3)
C10 H10 0.95
C11 C12 1.381(4)
C11 N1 1.401(3)
C11 S1 1.721(3)
C12 S2 1.720(3)
C12 S3 1.743(3)
C13 N1 1.354(4)
C13 S4 1.670(3)
C13 S3 1.742(3)
C14 N1 1.480(3)
C14 C15 1.514(3)
C14 H14A 0.99
C14 H14B 0.99
C15 H15A 0.98
C15 H15B 0.98
C15 H15C 0.98
S1 Ti1 2.4508(7)
S2 Ti1 2.4295(8)

loop_
_geom_torsion_atom_site_label_1
_geom_torsion_atom_site_label_2
_geom_torsion_atom_site_label_3
_geom_torsion_atom_site_label_4
_geom_torsion
C5 C1 C2 C3 0.7(3)
Ti1 C1 C2 C3 65.5(2)
C5 C1 C2 Ti1 -64.8(2)
C1 C2 C3 C4 -0.1(3)
Ti1 C2 C3 C4 64.7(2)
C1 C2 C3 Ti1 -64.8(2)
C2 C3 C4 C5 -0.5(3)
Ti1 C3 C4 C5 63.54(19)
C2 C3 C4 Ti1 -64.0(2)
C2 C1 C5 C4 -0.9(3)
Ti1 C1 C5 C4 -65.37(19)
C2 C1 C5 Ti1 64.4(2)
C3 C4 C5 C1 0.9(3)
Ti1 C4 C5 C1 64.9(2)
C3 C4 C5 Ti1 -64.0(2)
C10 C6 C7 C8 2.2(3)
Ti1 C6 C7 C8 -64.40(19)
C10 C6 C7 Ti1 66.6(2)
C6 C7 C8 C9 -2.4(3)
Ti1 C7 C8 C9 -66.7(2)
C6 C7 C8 Ti1 64.3(2)
C7 C8 C9 C10 1.7(3)
Ti1 C8 C9 C10 -64.3(2)
C7 C8 C9 Ti1 65.97(19)
C7 C6 C10 C9 -1.2(3)
Ti1 C6 C10 C9 64.6(2)
C7 C6 C10 Ti1 -65.8(2)
C8 C9 C10 C6 -0.3(3)
Ti1 C9 C10 C6 -63.6(2)
C8 C9 C10 Ti1 63.3(2)
N1 C11 C12 S2 177.40(18)
S1 C11 C12 S2 -3.0(3)
N1 C11 C12 S3 -2.4(3)
S1 C11 C12 S3 177.21(15)
S4 C13 N1 C11 176.30(19)
S3 C13 N1 C11 -5.1(3)
S4 C13 N1 C14 -5.3(3)
S3 C13 N1 C14 173.29(18)
C12 C11 N1 C13 5.0(3)
S1 C11 N1 C13 -174.61(19)
C12 C11 N1 C14 -173.3(2)
S1 C11 N1 C14 7.1(3)
C15 C14 N1 C13 92.6(3)
C15 C14 N1 C11 -89.2(3)
C12 C11 S1 Ti1 34.4(2)
N1 C11 S1 Ti1 -146.0(2)
C11 C12 S2 Ti1 -30.9(2)
S3 C12 S2 Ti1 148.90(17)
C11 C12 S3 C13 -0.3(2)
S2 C12 S3 C13 179.88(18)
N1 C13 S3 C12 2.97(19)
S4 C13 S3 C12 -178.32(17)
C5 C1 Ti1 C2 115.9(2)
C5 C1 Ti1 C8 -171.71(17)
C2 C1 Ti1 C8 72.37(19)
C2 C1 Ti1 C5 -115.9(2)
C5 C1 Ti1 C6 -122.26(18)
C2 C1 Ti1 C6 121.81(19)
C5 C1 Ti1 C3 78.82(18)
C2 C1 Ti1 C3 -37.11(17)
C5 C1 Ti1 C7 -157.55(18)
C2 C1 Ti1 C7 86.52(18)
C5 C1 Ti1 C4 38.06(17)
C2 C1 Ti1 C4 -77.86(19)
C5 C1 Ti1 C9 -142.42(18)
C2 C1 Ti1 C9 101.6(2)
C5 C1 Ti1 C10 -110.88(18)
C2 C1 Ti1 C10 133.19(18)
C5 C1 Ti1 S2 -22.32(18)
C2 C1 Ti1 S2 -138.25(16)
C5 C1 Ti1 S1 85.07(18)
C2 C1 Ti1 S1 -30.9(2)
C3 C2 Ti1 C1 -115.7(3)
C3 C2 Ti1 C8 129.30(18)
C1 C2 Ti1 C8 -115.01(18)
C3 C2 Ti1 C5 -78.58(19)
C1 C2 Ti1 C5 37.12(16)
C3 C2 Ti1 C6 -173.12(18)
C1 C2 Ti1 C6 -57.43(18)
C1 C2 Ti1 C3 115.7(3)
C3 C2 Ti1 C7 158.7(2)
C1 C2 Ti1 C7 -85.65(18)
C3 C2 Ti1 C4 -36.96(17)
C1 C2 Ti1 C4 78.74(18)
C3 C2 Ti1 C9 134.11(18)
C1 C2 Ti1 C9 -110.20(19)
C3 C2 Ti1 C10 179.09(17)
C1 C2 Ti1 C10 -65.2(2)
C3 C2 Ti1 S2 -54.7(2)
C1 C2 Ti1 S2 61.0(2)
C3 C2 Ti1 S1 42.23(18)
C1 C2 Ti1 S1 157.93(15)
C9 C8 Ti1 C1 140.10(18)
C7 C8 Ti1 C1 25.1(2)
C9 C8 Ti1 C2 173.41(18)
C7 C8 Ti1 C2 58.43(19)
C9 C8 Ti1 C5 132.3(2)
C7 C8 Ti1 C5 17.3(3)
C9 C8 Ti1 C6 77.5(2)
C7 C8 Ti1 C6 -37.48(19)
C9 C8 Ti1 C3 -157.42(17)
C7 C8 Ti1 C3 87.6(2)
C9 C8 Ti1 C7 115.0(3)
C9 C8 Ti1 C4 -163.05(19)
C7 C8 Ti1 C4 82.0(3)
C7 C8 Ti1 C9 -115.0(3)
C9 C8 Ti1 C10 36.45(18)
C7 C8 Ti1 C10 -78.5(2)
C9 C8 Ti1 S2 -3.0(2)
C7 C8 Ti1 S2 -118.00(17)
C9 C8 Ti1 S1 -84.11(17)
C7 C8 Ti1 S1 160.90(18)
C4 C5 Ti1 C1 114.7(3)
C1 C5 Ti1 C2 -37.50(17)
C4 C5 Ti1 C2 77.24(19)
C1 C5 Ti1 C8 13.1(3)
C4 C5 Ti1 C8 127.8(2)
C1 C5 Ti1 C6 57.00(18)
C4 C5 Ti1 C6 171.74(19)
C1 C5 Ti1 C3 -78.45(18)
C4 C5 Ti1 C3 36.29(17)
C1 C5 Ti1 C7 23.34(19)
C4 C5 Ti1 C7 138.08(18)
C1 C5 Ti1 C4 -114.7(3)
C1 C5 Ti1 C9 77.9(3)
C4 C5 Ti1 C9 -167.4(2)
C1 C5 Ti1 C10 85.65(19)
C4 C5 Ti1 C10 -159.60(18)
C1 C5 Ti1 S2 159.23(17)
C4 C5 Ti1 S2 -86.03(17)
C1 C5 Ti1 S1 -122.18(15)
C4 C5 Ti1 S1 -7.4(2)
C10 C6 Ti1 C1 160.9(2)
C7 C6 Ti1 C1 -84.1(2)
C10 C6 Ti1 C2 -169.61(19)
C7 C6 Ti1 C2 -54.6(2)
C10 C6 Ti1 C8 -77.9(2)
C7 C6 Ti1 C8 37.13(19)
C10 C6 Ti1 C5 131.88(19)
C7 C6 Ti1 C5 -113.1(2)
C10 C6 Ti1 C3 -174.86(18)
C7 C6 Ti1 C3 -59.8(2)
C10 C6 Ti1 C7 -115.0(3)
C10 C6 Ti1 C4 138.3(2)
C7 C6 Ti1 C4 -106.7(2)
C10 C6 Ti1 C9 -36.80(18)
C7 C6 Ti1 C9 78.2(2)
C7 C6 Ti1 C10 115.0(3)
C10 C6 Ti1 S2 49.71(19)
C7 C6 Ti1 S2 164.74(18)
C10 C6 Ti1 S1 -49.2(2)
C7 C6 Ti1 S1 65.9(2)
C4 C3 Ti1 C1 -78.29(17)
C2 C3 Ti1 C1 37.70(17)
C4 C3 Ti1 C2 -116.0(2)
C4 C3 Ti1 C8 -175.00(16)
C2 C3 Ti1 C8 -59.0(2)
C4 C3 Ti1 C5 -37.06(16)
C2 C3 Ti1 C5 78.92(19)
C4 C3 Ti1 C6 -106.77(19)
C2 C3 Ti1 C6 9.2(2)
C4 C3 Ti1 C7 -138.24(17)
C2 C3 Ti1 C7 -22.3(2)
C2 C3 Ti1 C4 116.0(2)
C4 C3 Ti1 C9 162.26(18)
C2 C3 Ti1 C9 -81.8(2)
C4 C3 Ti1 C10 -118.8(5)
C2 C3 Ti1 C10 -2.8(5)
C4 C3 Ti1 S2 26.21(17)
C2 C3 Ti1 S2 142.19(16)
C4 C3 Ti1 S1 106.30(16)
C2 C3 Ti1 S1 -137.72(18)
C8 C7 Ti1 C1 -155.7(2)
C6 C7 Ti1 C1 88.6(2)
C8 C7 Ti1 C2 -119.9(2)
C6 C7 Ti1 C2 124.4(2)
C6 C7 Ti1 C8 -115.7(3)
C8 C7 Ti1 C5 -169.05(18)
C6 C7 Ti1 C5 75.3(2)
C8 C7 Ti1 C6 115.7(3)
C8 C7 Ti1 C3 -107.26(19)
C6 C7 Ti1 C3 137.06(19)
C8 C7 Ti1 C4 -137.79(19)
C6 C7 Ti1 C4 106.5(2)
C8 C7 Ti1 C9 37.59(18)
C6 C7 Ti1 C9 -78.1(2)
C8 C7 Ti1 C10 78.2(2)
C6 C7 Ti1 C10 -37.44(19)
C8 C7 Ti1 S2 93.95(19)
C6 C7 Ti1 S2 -21.7(3)
C8 C7 Ti1 S1 -21.7(2)
C6 C7 Ti1 S1 -137.39(18)
C3 C4 Ti1 C1 79.14(18)
C5 C4 Ti1 C1 -37.79(17)
C3 C4 Ti1 C2 37.27(16)
C5 C4 Ti1 C2 -79.66(18)
C3 C4 Ti1 C8 9.0(3)
C5 C4 Ti1 C8 -107.9(2)
C3 C4 Ti1 C5 116.9(2)
C3 C4 Ti1 C6 105.8(2)
C5 C4 Ti1 C6 -11.1(2)
C5 C4 Ti1 C3 -116.9(2)
C3 C4 Ti1 C7 58.2(2)
C5 C4 Ti1 C7 -58.7(2)
C3 C4 Ti1 C9 -98.8(7)
C5 C4 Ti1 C9 144.3(6)
C3 C4 Ti1 C10 154.7(2)
C5 C4 Ti1 C10 37.8(3)
C3 C4 Ti1 S2 -155.25(16)
C5 C4 Ti1 S2 87.82(17)
C3 C4 Ti1 S1 -69.33(16)
C5 C4 Ti1 S1 173.74(17)
C8 C9 Ti1 C1 -55.4(2)
C10 C9 Ti1 C1 61.2(2)
C8 C9 Ti1 C2 -8.5(2)
C10 C9 Ti1 C2 108.1(2)
C10 C9 Ti1 C8 116.6(3)
C8 C9 Ti1 C5 -104.3(3)
C10 C9 Ti1 C5 12.3(3)
C8 C9 Ti1 C6 -79.35(19)
C10 C9 Ti1 C6 37.26(18)
C8 C9 Ti1 C3 38.2(3)
C10 C9 Ti1 C3 154.8(2)
C8 C9 Ti1 C7 -37.65(17)
C10 C9 Ti1 C7 79.0(2)
C8 C9 Ti1 C4 122.2(6)
C10 C9 Ti1 C4 -121.2(6)
C8 C9 Ti1 C10 -116.6(3)
C8 C9 Ti1 S2 177.64(17)
C10 C9 Ti1 S2 -65.76(18)
C8 C9 Ti1 S1 92.54(18)
C10 C9 Ti1 S1 -150.85(18)
C6 C10 Ti1 C1 -20.2(2)
C9 C10 Ti1 C1 -136.10(18)
C6 C10 Ti1 C2 13.8(3)
C9 C10 Ti1 C2 -102.1(2)
C6 C10 Ti1 C8 79.0(2)
C9 C10 Ti1 C8 -36.90(18)
C6 C10 Ti1 C5 -57.6(2)
C9 C10 Ti1 C5 -173.58(17)
C9 C10 Ti1 C6 -115.9(3)
C6 C10 Ti1 C3 15.9(6)
C9 C10 Ti1 C3 -100.0(5)
C6 C10 Ti1 C7 37.86(18)
C9 C10 Ti1 C7 -78.1(2)
C6 C10 Ti1 C4 -81.3(3)
C9 C10 Ti1 C4 162.7(2)
C6 C10 Ti1 C9 115.9(3)
C6 C10 Ti1 S2 -131.20(19)
C9 C10 Ti1 S2 112.85(18)
C6 C10 Ti1 S1 147.55(17)
C9 C10 Ti1 S1 31.61(19)
C12 S2 Ti1 C1 173.82(12)
C12 S2 Ti1 C2 140.84(13)
C12 S2 Ti1 C8 -44.23(13)
C12 S2 Ti1 C5 161.19(11)
C12 S2 Ti1 C6 -102.61(12)
C12 S2 Ti1 C3 111.21(12)
C12 S2 Ti1 C7 -90.14(15)
C12 S2 Ti1 C4 125.80(12)
C12 S2 Ti1 C9 -45.93(12)
C12 S2 Ti1 C10 -76.86(12)
C12 S2 Ti1 S1 36.96(9)
C11 S1 Ti1 C1 -156.12(14)
C11 S1 Ti1 C2 -173.67(12)
C11 S1 Ti1 C8 91.30(12)
C11 S1 Ti1 C5 -113.82(13)
C11 S1 Ti1 C6 67.41(16)
C11 S1 Ti1 C3 -150.70(12)
C11 S1 Ti1 C7 103.35(13)
C11 S1 Ti1 C4 -118.07(12)
C11 S1 Ti1 C9 57.05(12)
C11 S1 Ti1 C10 39.98(12)
C11 S1 Ti1 S2 -37.94(9)
